data_4026288
loop_
_publ_author_name
'Akira Yoshimura'
'Christopher T. Banek'
'Mekhman S. Yusubov'
'Victor N. Nemykin'
'Viktor V. Zhdankin'

_publ_contact_author_address
; 
 Department of Chemistry, 
 University of Minnesota Duluth, 
 1039 University Drive
 Duluth, MN 55812, USA. 
;
_publ_contact_author_email vnemykin@d.umn.edu
_publ_contact_author_fax '+1 218 726 7394'
_publ_contact_author_name 'Victor Nemykin'
_publ_contact_author_phone '+1 218 726 6729'
_publ_section_title
;
 Preparation, X-ray Structure, and Reactivity of 2-Iodylpyridines:
 Recyclable Hypervalent Iodine(V) Reagents
;
_journal_name_full 'Journal of Organic Chemistry'
_journal_page_first 3812
_journal_page_last 3819
_journal_paper_doi 10.1021/jo200163m
_journal_volume 76
_journal_year 2011
_chemical_formula_moiety 'C5 H6 I1 N1 O3'
_chemical_formula_sum 'C5 H6 I N O3'
_chemical_formula_weight 255.01
_space_group_IT_number 14
_symmetry_cell_setting monoclinic
_symmetry_space_group_name_Hall '-P 2ybc'
_symmetry_space_group_name_H-M 'P 1 21/c 1'
_atom_sites_solution_hydrogens geom
_atom_sites_solution_primary direct
_audit_creation_date 09-03-03
_audit_creation_method CRYSTALS_ver_12.85
_cell_angle_alpha 90
_cell_angle_beta 107.3260(10)
_cell_angle_gamma 90
_cell_formula_units_Z 4
_cell_length_a 6.2624(7)
_cell_length_b 14.4474(16)
_cell_length_c 8.0465(9)
_cell_measurement_reflns_used 100
_cell_measurement_temperature 173
_cell_measurement_theta_max 18
_cell_measurement_theta_min 15
_cell_volume 694.98(13)
_computing_cell_refinement SHELXTL
_computing_data_collection SHELXTL
_computing_data_reduction SHELXTL
_computing_molecular_graphics 'CAMERON (Watkin et al., 1996)'
_computing_publication_material 'CRYSTALS (Betteridge et al., 2003)'
_computing_structure_refinement 'CRYSTALS (Betteridge et al., 2003)'
_computing_structure_solution 'SIR92 (Altomare et al., 1994)'
_diffrn_ambient_temperature 173
_diffrn_measured_fraction_theta_full 0.999
_diffrn_measured_fraction_theta_max 0.999
_diffrn_measurement_device CCD
_diffrn_measurement_device_type 'Bruker APEX'
_diffrn_measurement_method \w/2\q
_diffrn_radiation_monochromator graphite
_diffrn_radiation_type 'Mo K\a'
_diffrn_radiation_wavelength 0.71073
_diffrn_reflns_av_R_equivalents 0.000
_diffrn_reflns_limit_h_max 7
_diffrn_reflns_limit_h_min -8
_diffrn_reflns_limit_k_max 18
_diffrn_reflns_limit_k_min 0
_diffrn_reflns_limit_l_max 10
_diffrn_reflns_limit_l_min 0
_diffrn_reflns_number 1659
_diffrn_reflns_theta_full 27.466
_diffrn_reflns_theta_max 27.466
_diffrn_reflns_theta_min 2.820
_diffrn_standards_decay_% 0.00
_diffrn_standards_interval_time 5
_diffrn_standards_number 3
_exptl_absorpt_coefficient_mu 4.552
_exptl_absorpt_correction_T_max 0.63
_exptl_absorpt_correction_T_min 0.36
_exptl_absorpt_correction_type multi-scan
_exptl_absorpt_process_details 'SADABS (Siemens, 1996)'
_exptl_crystal_colour colourless
_exptl_crystal_density_diffrn 2.437
_exptl_crystal_description block
_exptl_crystal_F_000 480
_exptl_crystal_size_max 0.35
_exptl_crystal_size_mid 0.20
_exptl_crystal_size_min 0.10
_refine_diff_density_max 0.54
_refine_diff_density_min -0.33
_refine_ls_extinction_coef 100(2)
_refine_ls_extinction_method 'Larson (1970), Equation 22'
_refine_ls_goodness_of_fit_ref 1.0552
_refine_ls_hydrogen_treatment constr
_refine_ls_matrix_type full
_refine_ls_number_parameters 92
_refine_ls_number_reflns 1451
_refine_ls_number_restraints 0
_refine_ls_R_factor_all 0.0168
_refine_ls_R_factor_gt 0.0148
_refine_ls_shift/su_max 0.002449
_refine_ls_structure_factor_coef Fsqd
_refine_ls_weighting_details
;
 Method= Modified Sheldrick 
 w=1/[\s^2^(F^2^) + ( 0.01P)^2^ + 0.96P] 
 ,where P=(max(Fo^2^,0) + 2Fc^2^)/3 
;
_refine_ls_weighting_scheme calc
_refine_ls_wR_factor_all 0.0344
_refine_ls_wR_factor_gt 0.0337
_refine_ls_wR_factor_ref 0.0329
_reflns_limit_h_max 7
_reflns_limit_h_min -8
_reflns_limit_k_max 18
_reflns_limit_k_min 0
_reflns_limit_l_max 10
_reflns_limit_l_min 0
_reflns_number_gt 1486
_reflns_number_total 1587
_reflns_threshold_expression I>2.0\s(I)
_oxford_diffrn_Wilson_B_factor 0.70
_oxford_diffrn_Wilson_scale 3.63
_oxford_refine_ls_r_factor_ref 0.0138
_oxford_refine_ls_scale 0.5870(11)
_oxford_reflns_number_all 1581
_oxford_reflns_threshold_expression_ref I>3.0\s(I)
_oxford_structure_analysis_title '2-IO2Py -100oC in P2(1)/c'
_cod_data_source_file jo200163m_si_001.cif
_cod_data_source_block 1
_cod_original_sg_symbol_Hall '-P 2ybc '
_cod_original_sg_symbol_H-M 'P 1 21/c 1 '
_cod_original_formula_sum 'C5 H6 I1 N1 O3'
_cod_database_code 4026288

loop_
_symmetry_equiv_pos_as_xyz
x,y,z
-x,-y,-z
-x,y+1/2,-z+1/2
x,-y+1/2,z+1/2

loop_
_atom_site_label
_atom_site_type_symbol
_atom_site_fract_x
_atom_site_fract_y
_atom_site_fract_z
_atom_site_U_iso_or_equiv
_atom_site_occupancy
_atom_site_adp_type
_atom_site_refinement_flags_posn
I1 I 0.69862(2) 0.737553(9) 0.418474(16) 0.0122 1.0000 Uani .
O2 O 0.9996(3) 0.75363(11) 0.4736(2) 0.0179 1.0000 Uani .
O1 O 0.6706(3) 0.68586(11) 0.6158(2) 0.0189 1.0000 Uani .
C1 C 0.7099(4) 0.60696(15) 0.2928(3) 0.0142 1.0000 Uani .
N1 N 0.7324(3) 0.60991(13) 0.1338(2) 0.0159 1.0000 Uani .
C5 C 0.7668(4) 0.52865(17) 0.0644(3) 0.0205 1.0000 Uani .
C4 C 0.7813(4) 0.44545(17) 0.1510(4) 0.0240 1.0000 Uani .
C3 C 0.7525(5) 0.44477(17) 0.3156(3) 0.0252 1.0000 Uani .
C2 C 0.7149(4) 0.52765(17) 0.3891(3) 0.0203 1.0000 Uani .
O3 O 0.7321(3) 0.18401(13) 0.2117(2) 0.0239 1.0000 Uani .
H4 H 0.7796 0.5287 -0.0465 0.0244 1.0000 Uiso R
H3 H 0.8114 0.3902 0.0976 0.0263 1.0000 Uiso R
H2 H 0.7572 0.3881 0.3755 0.0271 1.0000 Uiso R
H1 H 0.6917 0.5314 0.4980 0.0243 1.0000 Uiso R
H5 H 0.8410 0.2043 0.1557 0.0500 1.0000 Uiso R
H6 H 0.8348 0.1969 0.3222 0.0500 1.0000 Uiso R

loop_
_atom_site_aniso_label
_atom_site_aniso_U_11
_atom_site_aniso_U_22
_atom_site_aniso_U_33
_atom_site_aniso_U_23
_atom_site_aniso_U_13
_atom_site_aniso_U_12
I1 0.01278(9) 0.01472(10) 0.00951(9) -0.00058(5) 0.00408(6) -0.00014(5)
O2 0.0128(8) 0.0231(8) 0.0172(8) -0.0035(6) 0.0035(6) -0.0010(6)
O1 0.0263(9) 0.0209(8) 0.0109(7) 0.0006(6) 0.0077(6) -0.0020(7)
C1 0.0118(10) 0.0147(10) 0.0159(10) -0.0025(8) 0.0038(8) -0.0016(8)
N1 0.0166(10) 0.0167(9) 0.0148(9) -0.0014(7) 0.0052(8) -0.0008(7)
C5 0.0199(13) 0.0225(12) 0.0210(12) -0.0061(9) 0.0089(10) -0.0003(9)
C4 0.0214(13) 0.0173(12) 0.0325(14) -0.0067(10) 0.0066(11) 0.0013(9)
C3 0.0266(13) 0.0161(11) 0.0309(14) 0.0051(9) 0.0056(11) 0.0009(10)
C2 0.0208(12) 0.0212(12) 0.0195(12) 0.0013(9) 0.0068(10) -0.0014(9)
O3 0.0136(8) 0.0393(10) 0.0185(8) -0.0004(7) 0.0041(7) -0.0045(7)

loop_
_atom_type_symbol
_atom_type_scat_dispersion_real
_atom_type_scat_dispersion_imag
_atom_type_scat_Cromer_Mann_a1
_atom_type_scat_Cromer_Mann_b1
_atom_type_scat_Cromer_Mann_a2
_atom_type_scat_Cromer_Mann_b2
_atom_type_scat_Cromer_Mann_a3
_atom_type_scat_Cromer_Mann_b3
_atom_type_scat_Cromer_Mann_a4
_atom_type_scat_Cromer_Mann_b4
_atom_type_scat_Cromer_Mann_c
_atom_type_scat_source
C 0.0033 0.0016 2.3100 20.8439 1.0200 10.2075 1.5886 0.5687 0.8650 51.6512 0.2156 'International Tables Vol C 4.2.6.8 and 6.1.1.4'
H 0.0000 0.0000 0.4930 10.5109 0.3229 26.1257 0.1402 3.1424 0.0408 57.7998 0.0030 'International Tables Vol C 4.2.6.8 and 6.1.1.4'
N 0.0061 0.0033 12.2126 0.0057 3.1322 9.8933 2.0125 28.9975 1.1663 0.5826 -11.5290 'International Tables Vol C 4.2.6.8 and 6.1.1.4'
O 0.0106 0.0060 3.0485 13.2771 2.2868 5.7011 1.5463 0.3239 0.8670 32.9089 0.2508 'International Tables Vol C 4.2.6.8 and 6.1.1.4'
I -0.4742 1.8119 20.1472 4.3470 18.9949 0.3814 7.5138 27.7660 2.2735 66.8776 4.0712 'International Tables Vol C 4.2.6.8 and 6.1.1.4'

loop_
_geom_angle_atom_site_label_1
_geom_angle_site_symmetry_1
_geom_angle_atom_site_label_2
_geom_angle_atom_site_label_3
_geom_angle_site_symmetry_3
_geom_angle
_geom_angle_publ_flag
O1 4_564 I1 O3 3_655 88.74(5) yes
O1 4_564 I1 O2 . 87.18(7) yes
O3 3_655 I1 O2 . 167.09(6) yes
O1 4_564 I1 O1 . 171.04(9) yes
O3 3_655 I1 O1 . 82.85(7) yes
O2 . I1 O1 . 101.70(8) yes
O1 4_564 I1 C1 . 86.34(7) yes
O3 3_655 I1 C1 . 74.66(7) yes
O2 . I1 C1 . 92.86(8) yes
O1 . I1 C1 . 94.35(8) yes
I1 4_565 O1 I1 . 129.86(8) yes
I1 . C1 N1 . 116.88(16) yes
I1 . C1 C2 . 117.56(17) yes
N1 . C1 C2 . 125.3(2) yes
C1 . N1 C5 . 116.6(2) yes
N1 . C5 C4 . 123.1(2) yes
N1 . C5 H4 . 118.3 no
C4 . C5 H4 . 118.6 no
C5 . C4 C3 . 118.7(2) yes
C5 . C4 H3 . 119.7 no
C3 . C4 H3 . 121.6 no
C4 . C3 C2 . 119.2(2) yes
C4 . C3 H2 . 119.9 no
C2 . C3 H2 . 121.0 no
C3 . C2 C1 . 117.1(2) yes
C3 . C2 H1 . 123.0 no
C1 . C2 H1 . 119.8 no
I1 3_645 O3 H5 . 119.6 no
I1 3_645 O3 H6 . 128.9 no
H5 . O3 H6 . 90.2 no

loop_
_geom_bond_atom_site_label_1
_geom_bond_atom_site_label_2
_geom_bond_site_symmetry_2
_geom_bond_distance
_geom_bond_publ_flag
I1 O1 4_564 2.6326(16) yes
I1 O3 3_655 2.6999(17) yes
I1 O2 . 1.8179(17) yes
I1 O1 . 1.8101(16) yes
I1 C1 . 2.152(2) yes
C1 N1 . 1.329(3) yes
C1 C2 . 1.379(3) yes
N1 C5 . 1.345(3) yes
C5 C4 . 1.379(4) yes
C5 H4 . 0.919 no
C4 C3 . 1.390(4) yes
C4 H3 . 0.952 no
C3 C2 . 1.386(3) yes
C3 H2 . 0.946 no
C2 H1 . 0.931 no
O3 H5 . 0.968 no
O3 H6 . 0.948 no

loop_
_geom_hbond_atom_site_label_D
_geom_hbond_atom_site_label_H
_geom_hbond_atom_site_label_A
_geom_hbond_site_symmetry_A
_geom_hbond_angle_DHA
_geom_hbond_distance_DH
_geom_hbond_distance_HA
_geom_hbond_distance_DA
_geom_hbond_publ_flag
C4 H3 O2 3_745 162 0.95 2.45 3.375(4) yes
O3 H5 O2 3_745 169 0.97 1.79 2.748(4) yes
O3 H6 O2 2_766 167 0.95 1.81 2.741(4) yes
